data_4314401
loop_
_publ_author_name
'Katarzyna Grubel'
'Katarzyna Rudzka'
'Atta M. Arif'
'Katie L. Klotz'
'Jason A. Halfen'
'Lisa M. Berreau'

_publ_section_title
;
 Synthesis, Characterization, and Ligand Exchange Reactivity of a Series
 of First Row Divalent Metal 3-Hydroxyflavonolate Complexes
;
_journal_name_full 'Inorganic Chemistry'
_journal_page_first 82
_journal_page_last 96
_journal_paper_doi 10.1021/ic901405h
_journal_volume 49
_journal_year 2010
_chemical_formula_moiety 'C45 H35 N4 Ni O3, Cl O4'
_chemical_formula_sum 'C45 H35 Cl N4 Ni O7'
_chemical_formula_weight 837.93
_chemical_name_systematic
; 
 ? 
;
_space_group_IT_number 14
_symmetry_cell_setting monoclinic
_symmetry_space_group_name_Hall '-P 2yab'
_symmetry_space_group_name_H-M 'P 1 21/a 1'
_atom_sites_solution_hydrogens geom
_atom_sites_solution_primary direct
_atom_sites_solution_secondary difmap
_audit_creation_method SHELXL-97
_cell_angle_alpha 90.00
_cell_angle_beta 90.4537(11)
_cell_angle_gamma 90.00
_cell_formula_units_Z 4
_cell_length_a 18.5881(4)
_cell_length_b 19.6427(4)
_cell_length_c 10.4897(2)
_cell_measurement_reflns_used 45435
_cell_measurement_temperature 150(1)
_cell_measurement_theta_max 27.485
_cell_measurement_theta_min 1.018
_cell_volume 3829.88(13)
_computing_cell_refinement DENZO-SMN
_computing_data_collection 'Nonius COLLECT'
_computing_data_reduction DENZO-SMN
_computing_molecular_graphics 'WinGX, Ortep3'
_computing_structure_refinement 'SHELXL-97 (Sheldrick, 1997)'
_computing_structure_solution SIR97
_diffrn_ambient_temperature 150(1)
_diffrn_measured_fraction_theta_full 0.992
_diffrn_measured_fraction_theta_max 0.992
_diffrn_measurement_device_type 'Nonius KappaCCD Diffractometer'
_diffrn_measurement_method 'Phi and Omega scan'
_diffrn_radiation_monochromator graphite
_diffrn_radiation_source 'fine-focus sealed tube'
_diffrn_radiation_type MoK\a
_diffrn_radiation_wavelength 0.71073
_diffrn_reflns_av_R_equivalents 0.0410
_diffrn_reflns_av_sigmaI/netI 0.0637
_diffrn_reflns_limit_h_max 24
_diffrn_reflns_limit_h_min -24
_diffrn_reflns_limit_k_max 23
_diffrn_reflns_limit_k_min -25
_diffrn_reflns_limit_l_max 13
_diffrn_reflns_limit_l_min -13
_diffrn_reflns_number 15907
_diffrn_reflns_theta_full 27.49
_diffrn_reflns_theta_max 27.49
_diffrn_reflns_theta_min 2.20
_exptl_absorpt_coefficient_mu 0.636
_exptl_absorpt_correction_T_max 0.9391
_exptl_absorpt_correction_T_min 0.8080
_exptl_absorpt_correction_type multi-scan
_exptl_absorpt_process_details 'DENZO-SMN (Otwinowski & Minor, 1997)'
_exptl_crystal_colour yellow-green
_exptl_crystal_density_diffrn 1.453
_exptl_crystal_density_method 'not measured'
_exptl_crystal_description prism
_exptl_crystal_F_000 1736
_exptl_crystal_size_max 0.35
_exptl_crystal_size_mid 0.18
_exptl_crystal_size_min 0.10
_refine_diff_density_max 0.744
_refine_diff_density_min -0.672
_refine_diff_density_rms 0.067
_refine_ls_extinction_method none
_refine_ls_goodness_of_fit_ref 1.036
_refine_ls_hydrogen_treatment constr
_refine_ls_matrix_type full
_refine_ls_number_parameters 532
_refine_ls_number_reflns 8729
_refine_ls_number_restraints 0
_refine_ls_restrained_S_all 1.036
_refine_ls_R_factor_all 0.1014
_refine_ls_R_factor_gt 0.0576
_refine_ls_shift/su_max 0.001
_refine_ls_shift/su_mean 0.000
_refine_ls_structure_factor_coef Fsqd
_refine_ls_weighting_details 'calc w=1/[\s^2^(Fo^2^)+(0.0323P)^2^+5.6384P] where P=(Fo^2^+2Fc^2^)/3'
_refine_ls_weighting_scheme calc
_refine_ls_wR_factor_gt 0.1087
_refine_ls_wR_factor_ref 0.1255
_reflns_number_gt 5917
_reflns_number_total 8729
_reflns_threshold_expression >2sigma(I)
_cod_data_source_file ic901405h_si_001_4.cif
_cod_data_source_block usu185
_cod_depositor_comments
;
The following automatic conversions were performed:

'_exptl_absorpt_correction_type' value 'Multi-scan' changed to
'multi-scan' according to the built-in table from CIF Core dictionary
named 'cif_core.dic' version 2.4.1 from 2010-06-29.

Automatic conversion script
Id: cif_fix_values 1646 2011-03-28 12:23:43Z adriana 
;
_cod_database_code 4314401

loop_
_symmetry_equiv_pos_as_xyz
'x, y, z'
'-x+1/2, y+1/2, -z'
'-x, -y, -z'
'x-1/2, -y-1/2, z'

loop_
_atom_site_label
_atom_site_type_symbol
_atom_site_fract_x
_atom_site_fract_y
_atom_site_fract_z
_atom_site_U_iso_or_equiv
_atom_site_adp_type
_atom_site_occupancy
_atom_site_symmetry_multiplicity
_atom_site_calc_flag
_atom_site_refinement_flags
_atom_site_disorder_assembly
_atom_site_disorder_group
Ni1 Ni 0.61661(2) 0.175680(19) -0.04978(4) 0.03020(11) Uani 1 1 d . . .
Cl1 Cl 0.75978(5) 0.00205(6) 0.46704(8) 0.0534(3) Uani 1 1 d . . .
O1 O 0.57495(11) 0.26622(10) -0.09533(19) 0.0342(5) Uani 1 1 d . . .
O2 O 0.58789(10) 0.20350(10) 0.12919(19) 0.0316(5) Uani 1 1 d . . .
O3 O 0.47833(11) 0.38261(10) 0.10869(19) 0.0339(5) Uani 1 1 d . . .
O4 O 0.7803(2) -0.0110(3) 0.5921(3) 0.1164(15) Uani 1 1 d . A 1
O5 O 0.68507(18) 0.0002(3) 0.4596(4) 0.1240(16) Uani 1 1 d . A 1
O6 O 0.7830(2) -0.0561(2) 0.3858(3) 0.0769(12) Uani 0.80 1 d P A 1
O7 O 0.7823(3) 0.0611(2) 0.4140(4) 0.123(2) Uani 0.80 1 d P A 1
O6A O 0.8215(7) -0.0080(7) 0.3985(12) 0.052(3) Uiso 0.20 1 d P A 2
O7A O 0.7846(12) 0.0729(12) 0.542(2) 0.125(7) Uiso 0.20 1 d P A 2
N1 N 0.67282(13) 0.08782(12) -0.0089(2) 0.0297(5) Uani 1 1 d . . .
N2 N 0.62942(13) 0.14359(13) -0.2359(2) 0.0336(6) Uani 1 1 d . . .
N3 N 0.50765(12) 0.12841(12) -0.0965(2) 0.0285(5) Uani 1 1 d . . .
N4 N 0.72793(13) 0.21393(13) -0.0830(3) 0.0348(6) Uani 1 1 d . . .
C1 C 0.70893(15) 0.07402(15) 0.0996(3) 0.0309(7) Uani 1 1 d . . .
H1 H 0.6971 0.0986 0.1746 0.037 Uiso 1 1 calc R . .
C2 C 0.76245(16) 0.02553(16) 0.1063(3) 0.0347(7) Uani 1 1 d . . .
H2 H 0.7871 0.0171 0.1844 0.042 Uiso 1 1 calc R . .
C3 C 0.77952(16) -0.01037(16) -0.0016(3) 0.0366(7) Uani 1 1 d . . .
H3 H 0.8166 -0.0437 0.0007 0.044 Uiso 1 1 calc R . .
C4 C 0.74213(16) 0.00245(16) -0.1141(3) 0.0359(7) Uani 1 1 d . . .
H4 H 0.7526 -0.0224 -0.1894 0.043 Uiso 1 1 calc R . .
C5 C 0.68927(15) 0.05209(16) -0.1145(3) 0.0313(7) Uani 1 1 d . . .
C6 C 0.64530(17) 0.06937(16) -0.2317(3) 0.0367(7) Uani 1 1 d . . .
H6A H 0.6721 0.0561 -0.3090 0.044 Uiso 1 1 calc R . .
H6B H 0.5996 0.0434 -0.2308 0.044 Uiso 1 1 calc R . .
C7 C 0.56031(16) 0.15708(18) -0.3016(3) 0.0386(8) Uani 1 1 d . . .
H7A H 0.5594 0.1324 -0.3840 0.046 Uiso 1 1 calc R . .
H7B H 0.5564 0.2064 -0.3200 0.046 Uiso 1 1 calc R . .
C8 C 0.49694(16) 0.13522(15) -0.2232(3) 0.0333(7) Uani 1 1 d . . .
C9 C 0.43069(17) 0.12595(16) -0.2823(3) 0.0365(7) Uani 1 1 d . . .
H9 H 0.4257 0.1315 -0.3719 0.044 Uiso 1 1 calc R . .
C10 C 0.37235(17) 0.10859(16) -0.2094(3) 0.0375(7) Uani 1 1 d . . .
H10 H 0.3262 0.1024 -0.2472 0.045 Uiso 1 1 calc R . .
C11 C 0.38261(16) 0.10043(16) -0.0798(3) 0.0353(7) Uani 1 1 d . . .
H11 H 0.3432 0.0881 -0.0276 0.042 Uiso 1 1 calc R . .
C12 C 0.45037(16) 0.11012(14) -0.0248(3) 0.0298(6) Uani 1 1 d . . .
C13 C 0.46034(15) 0.09690(14) 0.1140(3) 0.0282(6) Uani 1 1 d . . .
C14 C 0.52124(16) 0.06352(15) 0.1598(3) 0.0320(7) Uani 1 1 d . . .
H14 H 0.5581 0.0505 0.1025 0.038 Uiso 1 1 calc R . .
C15 C 0.52848(17) 0.04918(15) 0.2890(3) 0.0352(7) Uani 1 1 d . . .
H15 H 0.5709 0.0277 0.3200 0.042 Uiso 1 1 calc R . .
C16 C 0.47403(18) 0.06608(16) 0.3728(3) 0.0385(7) Uani 1 1 d . . .
H16 H 0.4787 0.0553 0.4608 0.046 Uiso 1 1 calc R . .
C17 C 0.41261(18) 0.09878(17) 0.3279(3) 0.0396(8) Uani 1 1 d . . .
H17 H 0.3751 0.1104 0.3850 0.047 Uiso 1 1 calc R . .
C18 C 0.40620(16) 0.11445(15) 0.1996(3) 0.0339(7) Uani 1 1 d . . .
H18 H 0.3644 0.1374 0.1694 0.041 Uiso 1 1 calc R . .
C19 C 0.68808(18) 0.18311(19) -0.2955(3) 0.0461(9) Uani 1 1 d . . .
H19A H 0.6687 0.2268 -0.3279 0.055 Uiso 1 1 calc R . .
H19B H 0.7073 0.1573 -0.3688 0.055 Uiso 1 1 calc R . .
C20 C 0.74794(16) 0.19715(17) -0.2017(3) 0.0390(8) Uani 1 1 d . . .
C21 C 0.81939(18) 0.19580(18) -0.2400(3) 0.0450(8) Uani 1 1 d . . .
H21 H 0.8317 0.1836 -0.3247 0.054 Uiso 1 1 calc R . .
C22 C 0.87227(17) 0.21270(17) -0.1516(4) 0.0456(9) Uani 1 1 d . . .
H22 H 0.9216 0.2122 -0.1747 0.055 Uiso 1 1 calc R . .
C23 C 0.85228(17) 0.23012(16) -0.0301(4) 0.0412(8) Uani 1 1 d . . .
H23 H 0.8879 0.2416 0.0317 0.049 Uiso 1 1 calc R . .
C24 C 0.77989(16) 0.23092(15) 0.0026(3) 0.0357(7) Uani 1 1 d . . .
C25 C 0.75838(16) 0.25475(15) 0.1311(3) 0.0363(7) Uani 1 1 d . . .
C26 C 0.71141(16) 0.30951(16) 0.1427(4) 0.0421(8) Uani 1 1 d . . .
H26 H 0.6901 0.3292 0.0687 0.051 Uiso 1 1 calc R . .
C27 C 0.69572(18) 0.33531(18) 0.2622(4) 0.0499(9) Uani 1 1 d . . .
H27 H 0.6642 0.3731 0.2696 0.060 Uiso 1 1 calc R . .
C28 C 0.7253(2) 0.3067(2) 0.3706(4) 0.0571(10) Uani 1 1 d . . .
H28 H 0.7146 0.3248 0.4522 0.068 Uiso 1 1 calc R . .
C29 C 0.7707(2) 0.2516(2) 0.3593(4) 0.0595(11) Uani 1 1 d . . .
H29 H 0.7905 0.2310 0.4337 0.071 Uiso 1 1 calc R . .
C30 C 0.78765(19) 0.22590(19) 0.2405(4) 0.0500(9) Uani 1 1 d . . .
H30 H 0.8195 0.1883 0.2337 0.060 Uiso 1 1 calc R . .
C31 C 0.54672(15) 0.29456(15) 0.0063(3) 0.0284(6) Uani 1 1 d . . .
C32 C 0.55232(15) 0.25848(15) 0.1256(3) 0.0304(7) Uani 1 1 d . . .
C33 C 0.51614(15) 0.28697(15) 0.2352(3) 0.0303(6) Uani 1 1 d . . .
C34 C 0.51558(18) 0.25388(16) 0.3546(3) 0.0383(7) Uani 1 1 d . . .
H34 H 0.5411 0.2124 0.3663 0.046 Uiso 1 1 calc R . .
C35 C 0.47764(19) 0.28215(18) 0.4544(3) 0.0445(8) Uani 1 1 d . . .
H35 H 0.4767 0.2599 0.5348 0.053 Uiso 1 1 calc R . .
C36 C 0.44078(18) 0.34342(17) 0.4367(3) 0.0407(8) Uani 1 1 d . . .
H36 H 0.4150 0.3627 0.5057 0.049 Uiso 1 1 calc R . .
C37 C 0.44127(17) 0.37596(17) 0.3218(3) 0.0375(7) Uani 1 1 d . . .
H37 H 0.4161 0.4176 0.3105 0.045 Uiso 1 1 calc R . .
C38 C 0.47907(16) 0.34731(16) 0.2215(3) 0.0332(7) Uani 1 1 d . . .
C39 C 0.51213(15) 0.35716(15) 0.0036(3) 0.0316(7) Uani 1 1 d . . .
C40 C 0.50190(16) 0.40088(15) -0.1079(3) 0.0327(7) Uani 1 1 d . . .
C41 C 0.54713(18) 0.39681(17) -0.2132(3) 0.0410(8) Uani 1 1 d . . .
H41 H 0.5880 0.3679 -0.2107 0.049 Uiso 1 1 calc R . .
C42 C 0.5324(2) 0.43494(18) -0.3211(3) 0.0465(9) Uani 1 1 d . . .
H42 H 0.5641 0.4328 -0.3916 0.056 Uiso 1 1 calc R . .
C43 C 0.47287(19) 0.47568(17) -0.3277(3) 0.0449(8) Uani 1 1 d . . .
H43 H 0.4619 0.4996 -0.4041 0.054 Uiso 1 1 calc R . .
C44 C 0.42902(19) 0.48192(17) -0.2235(3) 0.0456(8) Uani 1 1 d . . .
H44 H 0.3885 0.5113 -0.2274 0.055 Uiso 1 1 calc R . .
C45 C 0.44336(18) 0.44578(17) -0.1130(3) 0.0414(8) Uani 1 1 d . . .
H45 H 0.4136 0.4514 -0.0406 0.050 Uiso 1 1 calc R . .

loop_
_atom_site_aniso_label
_atom_site_aniso_U_11
_atom_site_aniso_U_22
_atom_site_aniso_U_33
_atom_site_aniso_U_23
_atom_site_aniso_U_13
_atom_site_aniso_U_12
Ni1 0.0312(2) 0.0277(2) 0.0317(2) 0.00234(17) -0.00048(15) 0.00099(17)
Cl1 0.0428(5) 0.0882(7) 0.0294(4) 0.0137(4) 0.0050(4) -0.0007(5)
O1 0.0372(12) 0.0351(11) 0.0302(11) 0.0028(9) 0.0020(9) 0.0031(10)
O2 0.0335(11) 0.0274(10) 0.0337(12) 0.0008(9) -0.0034(9) -0.0005(9)
O3 0.0375(12) 0.0308(11) 0.0333(12) 0.0013(9) 0.0009(9) 0.0047(9)
O4 0.106(3) 0.208(5) 0.0344(17) 0.013(2) -0.0132(17) 0.038(3)
O5 0.056(2) 0.213(5) 0.103(3) -0.035(3) -0.0139(19) 0.008(3)
O6 0.090(3) 0.089(3) 0.052(2) -0.002(2) 0.0007(19) 0.033(2)
O7 0.214(6) 0.089(3) 0.065(3) 0.001(2) 0.022(3) -0.088(4)
N1 0.0293(13) 0.0312(13) 0.0286(13) 0.0007(11) 0.0025(10) -0.0006(11)
N2 0.0306(13) 0.0390(14) 0.0312(14) 0.0059(11) 0.0000(10) -0.0007(11)
N3 0.0303(13) 0.0263(12) 0.0289(13) 0.0004(10) -0.0022(10) 0.0017(10)
N4 0.0304(13) 0.0308(14) 0.0431(16) 0.0078(12) 0.0002(11) -0.0013(11)
C1 0.0326(16) 0.0350(16) 0.0253(15) 0.0019(13) 0.0013(12) -0.0074(13)
C2 0.0329(16) 0.0356(17) 0.0355(18) 0.0082(14) -0.0025(13) -0.0025(14)
C3 0.0294(16) 0.0375(18) 0.0431(19) 0.0072(15) 0.0045(14) 0.0032(14)
C4 0.0342(16) 0.0357(17) 0.0379(18) -0.0024(14) 0.0080(13) 0.0016(14)
C5 0.0276(15) 0.0355(16) 0.0311(16) 0.0007(13) 0.0034(12) -0.0018(13)
C6 0.0372(17) 0.0421(18) 0.0308(17) -0.0040(14) 0.0022(13) 0.0053(15)
C7 0.0386(18) 0.0469(19) 0.0302(17) 0.0058(14) -0.0036(13) 0.0046(15)
C8 0.0329(16) 0.0303(16) 0.0365(18) 0.0008(13) -0.0022(13) 0.0018(13)
C9 0.0401(18) 0.0383(18) 0.0311(17) -0.0013(14) -0.0069(14) 0.0026(14)
C10 0.0333(17) 0.0370(17) 0.0422(19) -0.0046(14) -0.0081(14) 0.0002(14)
C11 0.0304(16) 0.0367(17) 0.0388(18) -0.0021(14) -0.0016(13) -0.0020(13)
C12 0.0338(16) 0.0221(14) 0.0335(17) -0.0015(12) -0.0007(13) 0.0018(12)
C13 0.0288(15) 0.0244(14) 0.0313(16) 0.0029(12) -0.0019(12) -0.0015(12)
C14 0.0293(15) 0.0282(15) 0.0387(18) 0.0017(13) 0.0043(13) -0.0009(13)
C15 0.0364(17) 0.0302(16) 0.0391(18) 0.0042(14) -0.0078(14) 0.0002(14)
C16 0.049(2) 0.0338(17) 0.0324(17) 0.0015(14) -0.0018(15) 0.0013(15)
C17 0.0421(18) 0.0411(18) 0.0355(18) -0.0029(15) 0.0065(14) 0.0014(15)
C18 0.0309(16) 0.0325(16) 0.0384(18) 0.0010(14) -0.0005(13) 0.0033(13)
C19 0.0415(19) 0.057(2) 0.0398(19) 0.0118(17) 0.0059(15) -0.0050(17)
C20 0.0315(16) 0.0382(18) 0.047(2) 0.0168(15) 0.0016(14) -0.0022(14)
C21 0.0433(19) 0.045(2) 0.047(2) 0.0165(16) 0.0100(16) 0.0057(16)
C22 0.0284(17) 0.0415(19) 0.067(3) 0.0206(18) 0.0043(16) 0.0025(15)
C23 0.0283(16) 0.0344(17) 0.061(2) 0.0091(16) -0.0022(15) 0.0006(14)
C24 0.0294(16) 0.0251(15) 0.052(2) 0.0097(14) -0.0045(14) -0.0003(13)
C25 0.0266(15) 0.0294(16) 0.053(2) 0.0010(14) -0.0049(14) -0.0065(13)
C26 0.0272(16) 0.0339(18) 0.065(2) 0.0003(16) -0.0075(15) -0.0050(14)
C27 0.0365(18) 0.0378(19) 0.076(3) -0.0126(18) 0.0029(18) -0.0068(15)
C28 0.048(2) 0.064(3) 0.059(3) -0.013(2) -0.0004(19) -0.011(2)
C29 0.057(2) 0.072(3) 0.050(2) 0.002(2) -0.0068(19) 0.001(2)
C30 0.0411(19) 0.050(2) 0.059(2) 0.0061(18) -0.0075(17) 0.0063(17)
C31 0.0272(14) 0.0305(15) 0.0274(16) 0.0021(12) -0.0021(12) -0.0024(13)
C32 0.0274(15) 0.0303(16) 0.0335(17) 0.0019(13) -0.0068(12) -0.0063(13)
C33 0.0308(15) 0.0325(16) 0.0277(16) -0.0010(13) -0.0024(12) -0.0053(13)
C34 0.0457(19) 0.0342(17) 0.0351(18) 0.0008(14) -0.0049(14) 0.0009(15)
C35 0.056(2) 0.047(2) 0.0308(18) 0.0056(15) 0.0009(15) -0.0026(17)
C36 0.0452(19) 0.0456(19) 0.0314(18) -0.0073(15) 0.0065(14) -0.0040(16)
C37 0.0394(18) 0.0376(17) 0.0355(18) -0.0043(14) -0.0008(14) -0.0025(15)
C38 0.0358(16) 0.0343(16) 0.0293(16) -0.0007(13) -0.0034(13) -0.0081(14)
C39 0.0306(15) 0.0325(16) 0.0316(16) 0.0032(13) -0.0009(12) -0.0023(13)
C40 0.0324(16) 0.0258(15) 0.0399(18) 0.0073(13) -0.0055(13) -0.0068(13)
C41 0.0424(19) 0.0381(18) 0.043(2) 0.0091(15) 0.0074(15) 0.0039(15)
C42 0.061(2) 0.042(2) 0.0363(19) 0.0108(15) 0.0073(16) 0.0030(17)
C43 0.054(2) 0.0399(19) 0.041(2) 0.0126(15) -0.0056(16) -0.0020(17)
C44 0.0439(19) 0.0362(18) 0.057(2) 0.0164(16) 0.0004(16) 0.0086(16)
C45 0.0390(18) 0.0403(18) 0.045(2) 0.0130(15) 0.0050(15) 0.0067(15)

loop_
_atom_type_symbol
_atom_type_description
_atom_type_scat_dispersion_real
_atom_type_scat_dispersion_imag
_atom_type_scat_source
C C 0.0033 0.0016 'International Tables Vol C Tables 4.2.6.8 and 6.1.1.4'
H H 0.0000 0.0000 'International Tables Vol C Tables 4.2.6.8 and 6.1.1.4'
N N 0.0061 0.0033 'International Tables Vol C Tables 4.2.6.8 and 6.1.1.4'
O O 0.0106 0.0060 'International Tables Vol C Tables 4.2.6.8 and 6.1.1.4'
Cl Cl 0.1484 0.1585 'International Tables Vol C Tables 4.2.6.8 and 6.1.1.4'
Ni Ni 0.3393 1.1124 'International Tables Vol C Tables 4.2.6.8 and 6.1.1.4'

loop_
_geom_angle_atom_site_label_1
_geom_angle_atom_site_label_2
_geom_angle_atom_site_label_3
_geom_angle
_geom_angle_site_symmetry_1
_geom_angle_site_symmetry_3
_geom_angle_publ_flag
O1 Ni1 O2 82.95(8) . . ?
O1 Ni1 N1 172.29(9) . . ?
O2 Ni1 N1 99.77(9) . . ?
O1 Ni1 N2 95.33(9) . . ?
O2 Ni1 N2 171.21(9) . . ?
N1 Ni1 N2 83.05(10) . . ?
O1 Ni1 N4 91.21(9) . . ?
O2 Ni1 N4 107.73(9) . . ?
N1 Ni1 N4 81.10(9) . . ?
N2 Ni1 N4 80.88(10) . . ?
O1 Ni1 N3 88.22(8) . . ?
O2 Ni1 N3 93.95(8) . . ?
N1 Ni1 N3 98.73(9) . . ?
N2 Ni1 N3 77.36(9) . . ?
N4 Ni1 N3 158.08(9) . . ?
O7 Cl1 O6A 69.2(6) . . ?
O7 Cl1 O4 117.6(3) . . ?
O6A Cl1 O4 104.1(6) . . ?
O7 Cl1 O5 108.2(4) . . ?
O6A Cl1 O5 143.6(6) . . ?
O4 Cl1 O5 108.3(2) . . ?
O7 Cl1 O6 109.2(3) . . ?
O6A Cl1 O6 49.0(6) . . ?
O4 Cl1 O6 108.7(2) . . ?
O5 Cl1 O6 104.0(3) . . ?
O7 Cl1 O7A 52.5(8) . . ?
O6A Cl1 O7A 97.9(10) . . ?
O4 Cl1 O7A 68.6(8) . . ?
O5 Cl1 O7A 108.8(8) . . ?
O6 Cl1 O7A 146.2(8) . . ?
C31 O1 Ni1 109.86(17) . . ?
C32 O2 Ni1 110.06(18) . . ?
C39 O3 C38 120.6(2) . . ?
C1 N1 C5 118.4(3) . . ?
C1 N1 Ni1 126.4(2) . . ?
C5 N1 Ni1 112.52(19) . . ?
C7 N2 C19 110.5(2) . . ?
C7 N2 C6 111.2(2) . . ?
C19 N2 C6 112.3(3) . . ?
C7 N2 Ni1 106.25(19) . . ?
C19 N2 Ni1 109.2(2) . . ?
C6 N2 Ni1 107.17(18) . . ?
C8 N3 C12 117.5(2) . . ?
C8 N3 Ni1 107.20(18) . . ?
C12 N3 Ni1 133.54(19) . . ?
C20 N4 C24 118.3(3) . . ?
C20 N4 Ni1 109.02(19) . . ?
C24 N4 Ni1 129.5(2) . . ?
N1 C1 C2 122.5(3) . . ?
N1 C1 H1 118.7 . . ?
C2 C1 H1 118.7 . . ?
C3 C2 C1 119.0(3) . . ?
C3 C2 H2 120.5 . . ?
C1 C2 H2 120.5 . . ?
C2 C3 C4 119.4(3) . . ?
C2 C3 H3 120.3 . . ?
C4 C3 H3 120.3 . . ?
C5 C4 C3 118.8(3) . . ?
C5 C4 H4 120.6 . . ?
C3 C4 H4 120.6 . . ?
N1 C5 C4 122.0(3) . . ?
N1 C5 C6 115.3(3) . . ?
C4 C5 C6 122.7(3) . . ?
N2 C6 C5 110.5(3) . . ?
N2 C6 H6A 109.6 . . ?
C5 C6 H6A 109.6 . . ?
N2 C6 H6B 109.6 . . ?
C5 C6 H6B 109.6 . . ?
H6A C6 H6B 108.1 . . ?
N2 C7 C8 112.1(2) . . ?
N2 C7 H7A 109.2 . . ?
C8 C7 H7A 109.2 . . ?
N2 C7 H7B 109.2 . . ?
C8 C7 H7B 109.2 . . ?
H7A C7 H7B 107.9 . . ?
N3 C8 C9 123.4(3) . . ?
N3 C8 C7 117.2(3) . . ?
C9 C8 C7 119.3(3) . . ?
C10 C9 C8 119.1(3) . . ?
C10 C9 H9 120.5 . . ?
C8 C9 H9 120.5 . . ?
C9 C10 C11 118.2(3) . . ?
C9 C10 H10 120.9 . . ?
C11 C10 H10 120.9 . . ?
C10 C11 C12 120.6(3) . . ?
C10 C11 H11 119.7 . . ?
C12 C11 H11 119.7 . . ?
N3 C12 C11 121.2(3) . . ?
N3 C12 C13 119.7(3) . . ?
C11 C12 C13 119.0(3) . . ?
C14 C13 C18 118.8(3) . . ?
C14 C13 C12 121.0(3) . . ?
C18 C13 C12 120.1(3) . . ?
C15 C14 C13 120.4(3) . . ?
C15 C14 H14 119.8 . . ?
C13 C14 H14 119.8 . . ?
C16 C15 C14 120.3(3) . . ?
C16 C15 H15 119.9 . . ?
C14 C15 H15 119.9 . . ?
C15 C16 C17 119.9(3) . . ?
C15 C16 H16 120.1 . . ?
C17 C16 H16 120.1 . . ?
C18 C17 C16 119.8(3) . . ?
C18 C17 H17 120.1 . . ?
C16 C17 H17 120.1 . . ?
C17 C18 C13 120.9(3) . . ?
C17 C18 H18 119.6 . . ?
C13 C18 H18 119.6 . . ?
N2 C19 C20 111.3(3) . . ?
N2 C19 H19A 109.4 . . ?
C20 C19 H19A 109.4 . . ?
N2 C19 H19B 109.4 . . ?
C20 C19 H19B 109.4 . . ?
H19A C19 H19B 108.0 . . ?
N4 C20 C21 123.0(3) . . ?
N4 C20 C19 116.3(3) . . ?
C21 C20 C19 120.7(3) . . ?
C22 C21 C20 118.4(3) . . ?
C22 C21 H21 120.8 . . ?
C20 C21 H21 120.8 . . ?
C23 C22 C21 119.0(3) . . ?
C23 C22 H22 120.5 . . ?
C21 C22 H22 120.5 . . ?
C22 C23 C24 120.1(3) . . ?
C22 C23 H23 120.0 . . ?
C24 C23 H23 120.0 . . ?
N4 C24 C23 121.3(3) . . ?
N4 C24 C25 118.9(3) . . ?
C23 C24 C25 119.7(3) . . ?
C30 C25 C26 119.1(3) . . ?
C30 C25 C24 121.0(3) . . ?
C26 C25 C24 119.8(3) . . ?
C27 C26 C25 119.9(3) . . ?
C27 C26 H26 120.1 . . ?
C25 C26 H26 120.1 . . ?
C28 C27 C26 120.8(4) . . ?
C28 C27 H27 119.6 . . ?
C26 C27 H27 119.6 . . ?
C29 C28 C27 119.4(4) . . ?
C29 C28 H28 120.3 . . ?
C27 C28 H28 120.3 . . ?
C28 C29 C30 120.5(4) . . ?
C28 C29 H29 119.8 . . ?
C30 C29 H29 119.8 . . ?
C29 C30 C25 120.4(4) . . ?
C29 C30 H30 119.8 . . ?
C25 C30 H30 119.8 . . ?
O1 C31 C39 123.1(3) . . ?
O1 C31 C32 118.0(3) . . ?
C39 C31 C32 118.9(3) . . ?
O2 C32 C31 118.6(3) . . ?
O2 C32 C33 123.4(3) . . ?
C31 C32 C33 117.9(3) . . ?
C38 C33 C34 118.8(3) . . ?
C38 C33 C32 119.0(3) . . ?
C34 C33 C32 122.2(3) . . ?
C35 C34 C33 119.6(3) . . ?
C35 C34 H34 120.2 . . ?
C33 C34 H34 120.2 . . ?
C34 C35 C36 119.9(3) . . ?
C34 C35 H35 120.1 . . ?
C36 C35 H35 120.1 . . ?
C37 C36 C35 120.9(3) . . ?
C37 C36 H36 119.5 . . ?
C35 C36 H36 119.5 . . ?
C36 C37 C38 119.1(3) . . ?
C36 C37 H37 120.4 . . ?
C38 C37 H37 120.4 . . ?
O3 C38 C33 121.8(3) . . ?
O3 C38 C37 116.6(3) . . ?
C33 C38 C37 121.7(3) . . ?
O3 C39 C31 121.6(3) . . ?
O3 C39 C40 111.9(3) . . ?
C31 C39 C40 126.4(3) . . ?
C41 C40 C45 118.6(3) . . ?
C41 C40 C39 121.6(3) . . ?
C45 C40 C39 119.7(3) . . ?
C42 C41 C40 120.0(3) . . ?
C42 C41 H41 120.0 . . ?
C40 C41 H41 120.0 . . ?
C43 C42 C41 120.9(3) . . ?
C43 C42 H42 119.6 . . ?
C41 C42 H42 119.6 . . ?
C42 C43 C44 119.8(3) . . ?
C42 C43 H43 120.1 . . ?
C44 C43 H43 120.1 . . ?
C43 C44 C45 120.6(3) . . ?
C43 C44 H44 119.7 . . ?
C45 C44 H44 119.7 . . ?
C44 C45 C40 119.9(3) . . ?
C44 C45 H45 120.0 . . ?
C40 C45 H45 120.0 . . ?

loop_
_geom_bond_atom_site_label_1
_geom_bond_atom_site_label_2
_geom_bond_distance
_geom_bond_site_symmetry_2
_geom_bond_publ_flag
Ni1 O1 1.996(2) . ?
Ni1 O2 2.031(2) . ?
Ni1 N1 2.061(2) . ?
Ni1 N2 2.067(3) . ?
Ni1 N4 2.231(2) . ?
Ni1 N3 2.278(2) . ?
Cl1 O7 1.354(4) . ?
Cl1 O6A 1.373(13) . ?
Cl1 O4 1.387(3) . ?
Cl1 O5 1.391(3) . ?
Cl1 O6 1.491(4) . ?
Cl1 O7A 1.66(2) . ?
O1 C31 1.315(3) . ?
O2 C32 1.267(3) . ?
O3 C39 1.367(4) . ?
O3 C38 1.372(4) . ?
N1 C1 1.345(4) . ?
N1 C5 1.348(4) . ?
N2 C7 1.477(4) . ?
N2 C19 1.481(4) . ?
N2 C6 1.488(4) . ?
N3 C8 1.349(4) . ?
N3 C12 1.357(4) . ?
N4 C20 1.343(4) . ?
N4 C24 1.355(4) . ?
C1 C2 1.379(4) . ?
C1 H1 0.9500 . ?
C2 C3 1.373(4) . ?
C2 H2 0.9500 . ?
C3 C4 1.388(4) . ?
C3 H3 0.9500 . ?
C4 C5 1.384(4) . ?
C4 H4 0.9500 . ?
C5 C6 1.510(4) . ?
C6 H6A 0.9900 . ?
C6 H6B 0.9900 . ?
C7 C8 1.505(4) . ?
C7 H7A 0.9900 . ?
C7 H7B 0.9900 . ?
C8 C9 1.386(4) . ?
C9 C10 1.375(4) . ?
C9 H9 0.9500 . ?
C10 C11 1.381(4) . ?
C10 H10 0.9500 . ?
C11 C12 1.394(4) . ?
C11 H11 0.9500 . ?
C12 C13 1.489(4) . ?
C13 C14 1.391(4) . ?
C13 C18 1.398(4) . ?
C14 C15 1.390(4) . ?
C14 H14 0.9500 . ?
C15 C16 1.386(4) . ?
C15 H15 0.9500 . ?
C16 C17 1.389(4) . ?
C16 H16 0.9500 . ?
C17 C18 1.385(4) . ?
C17 H17 0.9500 . ?
C18 H18 0.9500 . ?
C19 C20 1.505(5) . ?
C19 H19A 0.9900 . ?
C19 H19B 0.9900 . ?
C20 C21 1.391(4) . ?
C21 C22 1.386(5) . ?
C21 H21 0.9500 . ?
C22 C23 1.374(5) . ?
C22 H22 0.9500 . ?
C23 C24 1.391(4) . ?
C23 H23 0.9500 . ?
C24 C25 1.484(5) . ?
C25 C30 1.387(5) . ?
C25 C26 1.391(4) . ?
C26 C27 1.386(5) . ?
C26 H26 0.9500 . ?
C27 C28 1.379(5) . ?
C27 H27 0.9500 . ?
C28 C29 1.378(6) . ?
C28 H28 0.9500 . ?
C29 C30 1.383(5) . ?
C29 H29 0.9500 . ?
C30 H30 0.9500 . ?
C31 C39 1.388(4) . ?
C31 C32 1.442(4) . ?
C32 C33 1.449(4) . ?
C33 C38 1.378(4) . ?
C33 C34 1.411(4) . ?
C34 C35 1.383(5) . ?
C34 H34 0.9500 . ?
C35 C36 1.396(5) . ?
C35 H35 0.9500 . ?
C36 C37 1.365(4) . ?
C36 H36 0.9500 . ?
C37 C38 1.389(4) . ?
C37 H37 0.9500 . ?
C39 C40 1.463(4) . ?
C40 C41 1.395(4) . ?
C40 C45 1.401(4) . ?
C41 C42 1.383(4) . ?
C41 H41 0.9500 . ?
C42 C43 1.367(5) . ?
C42 H42 0.9500 . ?
C43 C44 1.374(5) . ?
C43 H43 0.9500 . ?
C44 C45 1.384(4) . ?
C44 H44 0.9500 . ?
C45 H45 0.9500 . ?

loop_
_geom_torsion_atom_site_label_1
_geom_torsion_atom_site_label_2
_geom_torsion_atom_site_label_3
_geom_torsion_atom_site_label_4
_geom_torsion
_geom_torsion_site_symmetry_1
_geom_torsion_site_symmetry_2
_geom_torsion_site_symmetry_3
_geom_torsion_site_symmetry_4
_geom_torsion_publ_flag
O2 Ni1 O1 C31 -4.34(18) . . . . ?
N1 Ni1 O1 C31 -115.5(7) . . . . ?
N2 Ni1 O1 C31 166.99(18) . . . . ?
N4 Ni1 O1 C31 -112.06(19) . . . . ?
N3 Ni1 O1 C31 89.86(18) . . . . ?
O1 Ni1 O2 C32 6.65(18) . . . . ?
N1 Ni1 O2 C32 179.36(18) . . . . ?
N2 Ni1 O2 C32 -72.6(6) . . . . ?
N4 Ni1 O2 C32 95.66(19) . . . . ?
N3 Ni1 O2 C32 -81.07(19) . . . . ?
O1 Ni1 N1 C1 81.5(7) . . . . ?
O2 Ni1 N1 C1 -28.6(2) . . . . ?
N2 Ni1 N1 C1 159.8(2) . . . . ?
N4 Ni1 N1 C1 78.0(2) . . . . ?
N3 Ni1 N1 C1 -124.2(2) . . . . ?
O1 Ni1 N1 C5 -79.6(7) . . . . ?
O2 Ni1 N1 C5 170.33(19) . . . . ?
N2 Ni1 N1 C5 -1.26(19) . . . . ?
N4 Ni1 N1 C5 -83.1(2) . . . . ?
N3 Ni1 N1 C5 74.8(2) . . . . ?
O1 Ni1 N2 C7 -48.6(2) . . . . ?
O2 Ni1 N2 C7 29.6(7) . . . . ?
N1 Ni1 N2 C7 139.0(2) . . . . ?
N4 Ni1 N2 C7 -139.0(2) . . . . ?
N3 Ni1 N2 C7 38.35(19) . . . . ?
O1 Ni1 N2 C19 70.6(2) . . . . ?
O2 Ni1 N2 C19 148.8(5) . . . . ?
N1 Ni1 N2 C19 -101.9(2) . . . . ?
N4 Ni1 N2 C19 -19.8(2) . . . . ?
N3 Ni1 N2 C19 157.5(2) . . . . ?
O1 Ni1 N2 C6 -167.55(18) . . . . ?
O2 Ni1 N2 C6 -89.3(6) . . . . ?
N1 Ni1 N2 C6 20.03(19) . . . . ?
N4 Ni1 N2 C6 102.08(19) . . . . ?
N3 Ni1 N2 C6 -80.58(19) . . . . ?
O1 Ni1 N3 C8 67.26(19) . . . . ?
O2 Ni1 N3 C8 150.07(19) . . . . ?
N1 Ni1 N3 C8 -109.40(19) . . . . ?
N2 Ni1 N3 C8 -28.60(19) . . . . ?
N4 Ni1 N3 C8 -21.6(3) . . . . ?
O1 Ni1 N3 C12 -96.8(3) . . . . ?
O2 Ni1 N3 C12 -13.9(3) . . . . ?
N1 Ni1 N3 C12 86.6(3) . . . . ?
N2 Ni1 N3 C12 167.4(3) . . . . ?
N4 Ni1 N3 C12 174.4(2) . . . . ?
O1 Ni1 N4 C20 -96.1(2) . . . . ?
O2 Ni1 N4 C20 -179.04(19) . . . . ?
N1 Ni1 N4 C20 83.5(2) . . . . ?
N2 Ni1 N4 C20 -0.8(2) . . . . ?
N3 Ni1 N4 C20 -7.8(4) . . . . ?
O1 Ni1 N4 C24 104.9(3) . . . . ?
O2 Ni1 N4 C24 22.0(3) . . . . ?
N1 Ni1 N4 C24 -75.5(3) . . . . ?
N2 Ni1 N4 C24 -159.8(3) . . . . ?
N3 Ni1 N4 C24 -166.8(2) . . . . ?
C5 N1 C1 C2 0.8(4) . . . . ?
Ni1 N1 C1 C2 -159.3(2) . . . . ?
N1 C1 C2 C3 -0.3(4) . . . . ?
C1 C2 C3 C4 -0.7(4) . . . . ?
C2 C3 C4 C5 1.0(5) . . . . ?
C1 N1 C5 C4 -0.4(4) . . . . ?
Ni1 N1 C5 C4 162.3(2) . . . . ?
C1 N1 C5 C6 178.7(3) . . . . ?
Ni1 N1 C5 C6 -18.6(3) . . . . ?
C3 C4 C5 N1 -0.5(5) . . . . ?
C3 C4 C5 C6 -179.5(3) . . . . ?
C7 N2 C6 C5 -150.1(3) . . . . ?
C19 N2 C6 C5 85.5(3) . . . . ?
Ni1 N2 C6 C5 -34.4(3) . . . . ?
N1 C5 C6 N2 36.4(4) . . . . ?
C4 C5 C6 N2 -144.5(3) . . . . ?
C19 N2 C7 C8 -163.2(3) . . . . ?
C6 N2 C7 C8 71.4(3) . . . . ?
Ni1 N2 C7 C8 -44.8(3) . . . . ?
C12 N3 C8 C9 1.4(4) . . . . ?
Ni1 N3 C8 C9 -165.6(3) . . . . ?
C12 N3 C8 C7 178.6(3) . . . . ?
Ni1 N3 C8 C7 11.6(3) . . . . ?
N2 C7 C8 N3 20.9(4) . . . . ?
N2 C7 C8 C9 -161.8(3) . . . . ?
N3 C8 C9 C10 -0.3(5) . . . . ?
C7 C8 C9 C10 -177.5(3) . . . . ?
C8 C9 C10 C11 -0.6(5) . . . . ?
C9 C10 C11 C12 0.5(5) . . . . ?
C8 N3 C12 C11 -1.6(4) . . . . ?
Ni1 N3 C12 C11 161.2(2) . . . . ?
C8 N3 C12 C13 175.5(3) . . . . ?
Ni1 N3 C12 C13 -21.8(4) . . . . ?
C10 C11 C12 N3 0.7(4) . . . . ?
C10 C11 C12 C13 -176.4(3) . . . . ?
N3 C12 C13 C14 -38.9(4) . . . . ?
C11 C12 C13 C14 138.2(3) . . . . ?
N3 C12 C13 C18 144.9(3) . . . . ?
C11 C12 C13 C18 -38.0(4) . . . . ?
C18 C13 C14 C15 -1.2(4) . . . . ?
C12 C13 C14 C15 -177.5(3) . . . . ?
C13 C14 C15 C16 2.1(5) . . . . ?
C14 C15 C16 C17 -1.4(5) . . . . ?
C15 C16 C17 C18 -0.1(5) . . . . ?
C16 C17 C18 C13 0.9(5) . . . . ?
C14 C13 C18 C17 -0.3(4) . . . . ?
C12 C13 C18 C17 176.0(3) . . . . ?
C7 N2 C19 C20 153.5(3) . . . . ?
C6 N2 C19 C20 -81.8(3) . . . . ?
Ni1 N2 C19 C20 36.9(3) . . . . ?
C24 N4 C20 C21 0.7(5) . . . . ?
Ni1 N4 C20 C21 -161.0(3) . . . . ?
C24 N4 C20 C19 -176.2(3) . . . . ?
Ni1 N4 C20 C19 22.1(3) . . . . ?
N2 C19 C20 N4 -40.7(4) . . . . ?
N2 C19 C20 C21 142.4(3) . . . . ?
N4 C20 C21 C22 -0.1(5) . . . . ?
C19 C20 C21 C22 176.6(3) . . . . ?
C20 C21 C22 C23 -0.1(5) . . . . ?
C21 C22 C23 C24 -0.3(5) . . . . ?
C20 N4 C24 C23 -1.0(4) . . . . ?
Ni1 N4 C24 C23 156.4(2) . . . . ?
C20 N4 C24 C25 175.3(3) . . . . ?
Ni1 N4 C24 C25 -27.3(4) . . . . ?
C22 C23 C24 N4 0.8(5) . . . . ?
C22 C23 C24 C25 -175.4(3) . . . . ?
N4 C24 C25 C30 128.9(3) . . . . ?
C23 C24 C25 C30 -54.7(4) . . . . ?
N4 C24 C25 C26 -54.9(4) . . . . ?
C23 C24 C25 C26 121.4(3) . . . . ?
C30 C25 C26 C27 1.3(5) . . . . ?
C24 C25 C26 C27 -174.9(3) . . . . ?
C25 C26 C27 C28 -0.9(5) . . . . ?
C26 C27 C28 C29 -0.4(5) . . . . ?
C27 C28 C29 C30 1.3(6) . . . . ?
C28 C29 C30 C25 -0.9(6) . . . . ?
C26 C25 C30 C29 -0.4(5) . . . . ?
C24 C25 C30 C29 175.7(3) . . . . ?
Ni1 O1 C31 C39 -178.4(2) . . . . ?
Ni1 O1 C31 C32 1.7(3) . . . . ?
Ni1 O2 C32 C31 -7.7(3) . . . . ?
Ni1 O2 C32 C33 171.7(2) . . . . ?
O1 C31 C32 O2 4.4(4) . . . . ?
C39 C31 C32 O2 -175.6(3) . . . . ?
O1 C31 C32 C33 -175.0(2) . . . . ?
C39 C31 C32 C33 5.0(4) . . . . ?
O2 C32 C33 C38 179.7(3) . . . . ?
C31 C32 C33 C38 -0.9(4) . . . . ?
O2 C32 C33 C34 -2.4(4) . . . . ?
C31 C32 C33 C34 177.0(3) . . . . ?
C38 C33 C34 C35 0.5(5) . . . . ?
C32 C33 C34 C35 -177.3(3) . . . . ?
C33 C34 C35 C36 -0.6(5) . . . . ?
C34 C35 C36 C37 0.3(5) . . . . ?
C35 C36 C37 C38 0.0(5) . . . . ?
C39 O3 C38 C33 2.9(4) . . . . ?
C39 O3 C38 C37 -177.9(3) . . . . ?
C34 C33 C38 O3 179.0(3) . . . . ?
C32 C33 C38 O3 -3.1(4) . . . . ?
C34 C33 C38 C37 -0.2(4) . . . . ?
C32 C33 C38 C37 177.7(3) . . . . ?
C36 C37 C38 O3 -179.3(3) . . . . ?
C36 C37 C38 C33 -0.1(5) . . . . ?
C38 O3 C39 C31 1.5(4) . . . . ?
C38 O3 C39 C40 177.2(2) . . . . ?
O1 C31 C39 O3 174.6(3) . . . . ?
C32 C31 C39 O3 -5.4(4) . . . . ?
O1 C31 C39 C40 -0.4(5) . . . . ?
C32 C31 C39 C40 179.6(3) . . . . ?
O3 C39 C40 C41 160.9(3) . . . . ?
C31 C39 C40 C41 -23.7(5) . . . . ?
O3 C39 C40 C45 -22.3(4) . . . . ?
C31 C39 C40 C45 153.2(3) . . . . ?
C45 C40 C41 C42 -2.1(5) . . . . ?
C39 C40 C41 C42 174.7(3) . . . . ?
C40 C41 C42 C43 -1.6(5) . . . . ?
C41 C42 C43 C44 3.6(6) . . . . ?
C42 C43 C44 C45 -1.9(6) . . . . ?
C43 C44 C45 C40 -1.8(5) . . . . ?
C41 C40 C45 C44 3.8(5) . . . . ?
C39 C40 C45 C44 -173.1(3) . . . . ?
